data_7021420
loop_
_publ_author_name
'Pad\<elkov\'a, Zde\<nka'
'Svec, Petr'
'Pejchal, Vladim\'ir'
'R\%u\<zi\<cka, Ale\<s'

_publ_section_title
;
 Activation of E-Cl bonds (E = C, Si, Ge and Sn) by a C,N-chelated
 stannylene.
;
_journal_issue 21
_journal_name_full 'Dalton transactions (Cambridge, England : 2003)'
_journal_page_first 7660
_journal_page_last 7671
_journal_paper_doi 10.1039/c3dt50278c
_journal_volume 42
_journal_year 2013
_chemical_formula_moiety 'C25 H29 Cl N2 O Sn'
_chemical_formula_sum 'C25 H29 Cl N2 O Sn'
_chemical_formula_weight 527.64
_chemical_name_systematic
;
?
;
_space_group_IT_number 14
_symmetry_cell_setting monoclinic
_symmetry_space_group_name_Hall '-P 2ybc'
_symmetry_space_group_name_H-M 'P 1 21/c 1'
_atom_sites_solution_hydrogens geom
_atom_sites_solution_primary direct
_atom_sites_solution_secondary difmap
_audit_creation_method SHELXL-97
_cell_angle_alpha 90
_cell_angle_beta 94.748(5)
_cell_angle_gamma 90
_cell_formula_units_Z 4
_cell_length_a 12.7460(8)
_cell_length_b 9.9541(8)
_cell_length_c 18.3250(14)
_cell_measurement_reflns_used 18190
_cell_measurement_temperature 150(1)
_cell_measurement_theta_max 27.4
_cell_measurement_theta_min 1
_cell_volume 2317.0(3)
_computing_cell_refinement 'COLLECT and DENZO'
_computing_data_collection 'COLLECT (Hooft, 1998) and DENZO (Otwinowski & Minor, 1997)'
_computing_data_reduction 'COLLECT and DENZO'
_computing_molecular_graphics 'PLATON (Spek, 2003)'
_computing_publication_material 'SHELXL-97 (Sheldrick, 1997)'
_computing_structure_refinement 'SHELXL-97 (Sheldrick, 1997)'
_computing_structure_solution 'SIR92 (Altomare et al., 1994)'
_diffrn_ambient_temperature 150(1)
_diffrn_detector_area_resol_mean 9.091
_diffrn_measured_fraction_theta_full 0.988
_diffrn_measured_fraction_theta_max 0.988
_diffrn_measurement_device_type 'Bruker Nonius KappaCCD area detector'
_diffrn_measurement_method '\f and \w scans to fill the Ewald sphere'
_diffrn_radiation_monochromator graphite
_diffrn_radiation_source 'fine-focus sealed tube'
_diffrn_radiation_type MoK\a
_diffrn_radiation_wavelength 0.71073
_diffrn_reflns_av_R_equivalents 0.0423
_diffrn_reflns_av_sigmaI/netI 0.0356
_diffrn_reflns_limit_h_max 16
_diffrn_reflns_limit_h_min -16
_diffrn_reflns_limit_k_max 12
_diffrn_reflns_limit_k_min -11
_diffrn_reflns_limit_l_max 23
_diffrn_reflns_limit_l_min -20
_diffrn_reflns_number 18128
_diffrn_reflns_theta_full 27.40
_diffrn_reflns_theta_max 27.40
_diffrn_reflns_theta_min 2.78
_diffrn_standards_number 0
_exptl_absorpt_coefficient_mu 1.237
_exptl_absorpt_correction_T_max 0.891
_exptl_absorpt_correction_T_min 0.828
_exptl_absorpt_correction_type integration
_exptl_absorpt_process_details
;
Gaussian integration (Coppens, 1970)
;
_exptl_crystal_colour colourless
_exptl_crystal_density_diffrn 1.513
_exptl_crystal_density_method 'not measured'
_exptl_crystal_description block
_exptl_crystal_F_000 1072
_exptl_crystal_size_max 0.24
_exptl_crystal_size_mid 0.20
_exptl_crystal_size_min 0.10
_refine_diff_density_max 0.668
_refine_diff_density_min -0.562
_refine_diff_density_rms 0.088
_refine_ls_extinction_method none
_refine_ls_goodness_of_fit_ref 1.079
_refine_ls_hydrogen_treatment constr
_refine_ls_matrix_type full
_refine_ls_number_parameters 271
_refine_ls_number_reflns 5196
_refine_ls_number_restraints 0
_refine_ls_restrained_S_all 1.079
_refine_ls_R_factor_all 0.0420
_refine_ls_R_factor_gt 0.0289
_refine_ls_shift/su_max 0.002
_refine_ls_shift/su_mean 0.000
_refine_ls_structure_factor_coef Fsqd
_refine_ls_weighting_details 'calc w=1/[\s^2^(Fo^2^)+(0.0116P)^2^+2.9445P] where P=(Fo^2^+2Fc^2^)/3'
_refine_ls_weighting_scheme calc
_refine_ls_wR_factor_gt 0.0544
_refine_ls_wR_factor_ref 0.0605
_reflns_number_gt 4335
_reflns_number_total 5196
_reflns_threshold_expression >2sigma(I)
_cod_data_source_file c3dt50278c.txt
_cod_data_source_block shelxl4
_cod_depositor_comments
;
The following automatic conversions were performed:

'_symmetry_cell_setting' value 'Monoclinic' changed to 'monoclinic'
according to /home/saulius/struct/CIF-dictionaries/cif_core.dic
dictionary named 'cif_core.dic' version 2.4.2 from 2011-04-26.

Automatic conversion script
Id: cif_fix_values 1891 2012-01-12 08:04:46Z andrius 
;
_cod_original_sg_symbol_H-M P21/c
_cod_database_code 7021420

loop_
_symmetry_equiv_pos_as_xyz
'x, y, z'
'-x, y+1/2, -z+1/2'
'-x, -y, -z'
'x, -y-1/2, z-1/2'

loop_
_atom_site_label
_atom_site_type_symbol
_atom_site_fract_x
_atom_site_fract_y
_atom_site_fract_z
_atom_site_U_iso_or_equiv
_atom_site_adp_type
_atom_site_occupancy
_atom_site_symmetry_multiplicity
_atom_site_calc_flag
_atom_site_refinement_flags
Sn1 Sn 0.279540(13) 0.226085(17) 0.628997(9) 0.01776(6) Uani 1 1 d .
Cl1 Cl 0.28159(5) 0.27621(7) 0.49498(3) 0.02914(14) Uani 1 1 d .
C10 C 0.14831(19) 0.0919(2) 0.61449(13) 0.0195(5) Uani 1 1 d .
O1 O 0.42040(15) -0.01193(19) 0.65862(11) 0.0311(4) Uani 1 1 d .
N1 N 0.28674(16) 0.2142(2) 0.76271(11) 0.0212(4) Uani 1 1 d .
C4 C 0.3158(2) 0.6873(3) 0.72038(15) 0.0310(6) Uani 1 1 d .
H4 H 0.3222 0.7739 0.7392 0.037 Uiso 1 1 d R
C1 C 0.29243(19) 0.4302(2) 0.66329(14) 0.0198(5) Uani 1 1 d .
C25 C 0.5417(2) 0.2816(3) 0.59407(14) 0.0268(6) Uani 1 1 d .
H25 H 0.4970 0.3440 0.6131 0.032 Uiso 1 1 d R
C22 C 0.6712(2) 0.0957(3) 0.53399(14) 0.0311(7) Uani 1 1 d .
H22 H 0.7138 0.0338 0.5125 0.037 Uiso 1 1 d R
C14 C 0.0894(2) -0.1394(3) 0.61400(14) 0.0269(6) Uani 1 1 d .
H14 H 0.1048 -0.2302 0.6201 0.032 Uiso 1 1 d R
N2 N 0.03299(18) 0.3584(2) 0.64410(13) 0.0276(5) Uani 1 1 d .
C6 C 0.3266(2) 0.5337(3) 0.62061(14) 0.0236(5) Uani 1 1 d .
H6 H 0.3409 0.5172 0.5725 0.028 Uiso 1 1 d R
C20 C 0.51801(19) 0.1459(3) 0.59661(13) 0.0217(5) Uani 1 1 d .
C17 C 0.0280(3) 0.5014(3) 0.62547(19) 0.0408(8) Uani 1 1 d .
H17A H -0.0402 0.5224 0.6021 0.049 Uiso 1 1 d R
H17B H 0.0809 0.5216 0.5927 0.049 Uiso 1 1 d R
H17C H 0.0403 0.5539 0.6693 0.049 Uiso 1 1 d R
C16 C 0.0200(2) 0.2772(3) 0.57786(14) 0.0260(6) Uani 1 1 d .
H16A H 0.0659 0.3112 0.5425 0.031 Uiso 1 1 d R
H16B H -0.0520 0.2848 0.5566 0.031 Uiso 1 1 d R
C5 C 0.3397(2) 0.6623(3) 0.64976(15) 0.0277(6) Uani 1 1 d .
H5 H 0.3651 0.7309 0.6216 0.033 Uiso 1 1 d R
C2 C 0.27066(19) 0.4550(3) 0.73508(14) 0.0223(5) Uani 1 1 d .
C11 C 0.0448(2) 0.1321(3) 0.59277(13) 0.0221(5) Uani 1 1 d .
C19 C 0.42339(19) 0.0998(3) 0.63174(14) 0.0227(5) Uani 1 1 d .
C21 C 0.5840(2) 0.0523(3) 0.56697(14) 0.0247(6) Uani 1 1 d .
H21 H 0.5692 -0.0389 0.5698 0.030 Uiso 1 1 d R
C24 C 0.6317(2) 0.3240(3) 0.56332(15) 0.0328(6) Uani 1 1 d .
H24 H 0.6491 0.4148 0.5635 0.039 Uiso 1 1 d R
C8 C 0.3970(2) 0.2169(3) 0.79498(14) 0.0278(6) Uani 1 1 d .
H8A H 0.3978 0.2237 0.8473 0.033 Uiso 1 1 d R
H8B H 0.4326 0.2929 0.7763 0.033 Uiso 1 1 d R
H8C H 0.4321 0.1358 0.7824 0.033 Uiso 1 1 d R
C15 C 0.1691(2) -0.0447(3) 0.62461(14) 0.0226(5) Uani 1 1 d .
H15 H 0.2373 -0.0727 0.6388 0.027 Uiso 1 1 d R
C23 C 0.6952(2) 0.2311(3) 0.53270(15) 0.0332(7) Uani 1 1 d .
H23 H 0.7546 0.2596 0.5109 0.040 Uiso 1 1 d R
C3 C 0.2810(2) 0.5841(3) 0.76297(15) 0.0277(6) Uani 1 1 d .
H3 H 0.2651 0.6014 0.8107 0.033 Uiso 1 1 d R
C13 C -0.0123(2) -0.0992(3) 0.59457(15) 0.0295(6) Uani 1 1 d .
H13 H -0.0661 -0.1624 0.5884 0.035 Uiso 1 1 d R
C7 C 0.2339(2) 0.3411(3) 0.78065(14) 0.0238(6) Uani 1 1 d .
H7A H 0.2497 0.3616 0.8321 0.029 Uiso 1 1 d R
H7B H 0.1582 0.3307 0.7717 0.029 Uiso 1 1 d R
C12 C -0.0340(2) 0.0362(3) 0.58422(15) 0.0284(6) Uani 1 1 d .
H12 H -0.1028 0.0632 0.5712 0.034 Uiso 1 1 d R
C9 C 0.2320(2) 0.0998(3) 0.79278(15) 0.0306(6) Uani 1 1 d .
H9A H 0.2669 0.0178 0.7815 0.037 Uiso 1 1 d R
H9B H 0.1606 0.0975 0.7717 0.037 Uiso 1 1 d R
H9C H 0.2327 0.1095 0.8449 0.037 Uiso 1 1 d R
C18 C -0.0467(2) 0.3250(3) 0.69329(16) 0.0373(7) Uani 1 1 d .
H18A H -0.0381 0.3816 0.7358 0.045 Uiso 1 1 d R
H18B H -0.0396 0.2326 0.7079 0.045 Uiso 1 1 d R
H18C H -0.1153 0.3392 0.6687 0.045 Uiso 1 1 d R

loop_
_atom_site_aniso_label
_atom_site_aniso_U_11
_atom_site_aniso_U_22
_atom_site_aniso_U_33
_atom_site_aniso_U_23
_atom_site_aniso_U_13
_atom_site_aniso_U_12
Sn1 0.01852(8) 0.01636(9) 0.01859(9) -0.00009(7) 0.00264(6) -0.00132(7)
Cl1 0.0367(3) 0.0321(4) 0.0189(3) 0.0014(3) 0.0039(2) -0.0030(3)
C10 0.0205(12) 0.0206(13) 0.0179(12) -0.0012(10) 0.0045(9) -0.0011(10)
O1 0.0274(10) 0.0221(11) 0.0444(12) 0.0064(9) 0.0062(8) 0.0014(8)
N1 0.0216(10) 0.0217(11) 0.0201(10) 0.0024(9) 0.0012(8) -0.0020(9)
C4 0.0378(16) 0.0200(14) 0.0333(16) -0.0044(11) -0.0099(12) 0.0034(12)
C1 0.0191(12) 0.0170(13) 0.0231(13) -0.0006(10) 0.0002(10) 0.0010(10)
C25 0.0230(12) 0.0308(15) 0.0269(14) 0.0018(12) 0.0036(10) 0.0003(12)
C22 0.0206(13) 0.050(2) 0.0225(14) -0.0039(12) 0.0002(10) 0.0078(13)
C14 0.0360(15) 0.0186(14) 0.0268(14) -0.0035(11) 0.0078(11) -0.0051(12)
N2 0.0275(12) 0.0215(12) 0.0335(13) -0.0030(10) 0.0003(10) 0.0013(10)
C6 0.0231(13) 0.0223(14) 0.0253(14) 0.0007(10) 0.0017(10) 0.0006(11)
C20 0.0170(12) 0.0280(15) 0.0199(13) -0.0004(10) -0.0008(9) -0.0006(10)
C17 0.0422(18) 0.0217(16) 0.058(2) 0.0026(14) 0.0036(15) 0.0015(13)
C16 0.0218(12) 0.0302(15) 0.0261(13) 0.0026(11) 0.0030(10) 0.0043(12)
C5 0.0285(14) 0.0191(14) 0.0342(16) 0.0054(11) -0.0060(11) 0.0002(11)
C2 0.0194(12) 0.0225(14) 0.0243(13) -0.0011(10) -0.0016(10) 0.0038(10)
C11 0.0224(12) 0.0263(14) 0.0180(12) -0.0026(10) 0.0040(10) 0.0001(11)
C19 0.0198(12) 0.0261(15) 0.0221(13) -0.0039(11) 0.0007(10) -0.0021(11)
C21 0.0220(13) 0.0312(15) 0.0198(13) -0.0022(11) -0.0050(10) 0.0008(11)
C24 0.0283(14) 0.0359(16) 0.0340(16) 0.0049(13) 0.0016(12) -0.0084(13)
C8 0.0262(13) 0.0311(15) 0.0251(14) -0.0003(12) -0.0030(10) 0.0005(12)
C15 0.0220(12) 0.0234(14) 0.0229(13) -0.0014(10) 0.0039(10) -0.0010(11)
C23 0.0202(12) 0.055(2) 0.0248(14) 0.0054(13) 0.0029(10) -0.0032(13)
C3 0.0315(14) 0.0286(15) 0.0218(14) -0.0053(11) -0.0047(11) 0.0081(12)
C13 0.0290(14) 0.0334(17) 0.0271(15) -0.0062(12) 0.0090(11) -0.0129(12)
C7 0.0241(13) 0.0292(15) 0.0185(13) -0.0008(10) 0.0045(10) -0.0007(11)
C12 0.0196(13) 0.0382(17) 0.0276(14) -0.0034(12) 0.0038(10) 0.0003(12)
C9 0.0401(16) 0.0289(16) 0.0227(14) 0.0042(11) 0.0035(12) -0.0106(13)
C18 0.0440(17) 0.0362(17) 0.0332(16) -0.0038(13) 0.0126(13) 0.0074(14)

loop_
_atom_type_symbol
_atom_type_description
_atom_type_scat_dispersion_real
_atom_type_scat_dispersion_imag
_atom_type_scat_source
C C 0.0033 0.0016 'International Tables Vol C Tables 4.2.6.8 and 6.1.1.4'
H H 0.0000 0.0000 'International Tables Vol C Tables 4.2.6.8 and 6.1.1.4'
O O 0.0106 0.0060 'International Tables Vol C Tables 4.2.6.8 and 6.1.1.4'
N N 0.0061 0.0033 'International Tables Vol C Tables 4.2.6.8 and 6.1.1.4'
Cl Cl 0.1484 0.1585 'International Tables Vol C Tables 4.2.6.8 and 6.1.1.4'
Sn Sn -0.6537 1.4246 'International Tables Vol C Tables 4.2.6.8 and 6.1.1.4'

loop_
_exptl_crystal_face_index_h
_exptl_crystal_face_index_k
_exptl_crystal_face_index_l
_exptl_crystal_face_perp_dist
0 0 1 0.072
0 0 -1 0.092
0 -1 1 0.070
0 -1 -1 0.069
0 1 1 0.113
0 1 -1 0.111
-1 0 0 0.050
1 0 0 0.050

loop_
_geom_angle_atom_site_label_1
_geom_angle_atom_site_label_2
_geom_angle_atom_site_label_3
_geom_angle
C1 Sn1 C10 132.28(9)
C1 Sn1 C19 119.36(9)
C10 Sn1 C19 106.55(9)
C1 Sn1 N1 75.81(8)
C10 Sn1 N1 93.35(8)
C19 Sn1 N1 89.28(8)
C1 Sn1 Cl1 95.30(7)
C10 Sn1 Cl1 94.24(7)
C19 Sn1 Cl1 93.40(7)
N1 Sn1 Cl1 170.88(5)
C15 C10 C11 118.6(2)
C15 C10 Sn1 117.02(18)
C11 C10 Sn1 124.31(19)
C9 N1 C8 109.2(2)
C9 N1 C7 109.85(19)
C8 N1 C7 109.3(2)
C9 N1 Sn1 115.73(16)
C8 N1 Sn1 110.80(15)
C7 N1 Sn1 101.59(14)
C5 C4 C3 120.1(3)
C5 C4 H4 119.8
C3 C4 H4 120.1
C6 C1 C2 119.9(2)
C6 C1 Sn1 124.28(19)
C2 C1 Sn1 115.67(18)
C20 C25 C24 120.1(3)
C20 C25 H25 119.8
C24 C25 H25 120.1
C21 C22 C23 120.1(3)
C21 C22 H22 119.9
C23 C22 H22 120.1
C13 C14 C15 120.1(3)
C13 C14 H14 119.9
C15 C14 H14 120.0
C18 N2 C16 110.7(2)
C18 N2 C17 110.4(2)
C16 N2 C17 110.2(2)
C1 C6 C5 120.0(2)
C1 C6 H6 120.0
C5 C6 H6 119.9
C25 C20 C21 119.9(2)
C25 C20 C19 120.2(2)
C21 C20 C19 120.0(2)
N2 C17 H17A 109.6
N2 C17 H17B 109.3
H17A C17 H17B 109.5
N2 C17 H17C 109.5
H17A C17 H17C 109.5
H17B C17 H17C 109.5
N2 C16 C11 112.0(2)
N2 C16 H16A 109.3
C11 C16 H16A 109.2
N2 C16 H16B 109.2
C11 C16 H16B 109.1
H16A C16 H16B 107.9
C4 C5 C6 119.9(3)
C4 C5 H5 120.2
C6 C5 H5 119.9
C3 C2 C1 119.6(2)
C3 C2 C7 121.2(2)
C1 C2 C7 119.1(2)
C12 C11 C10 119.4(2)
C12 C11 C16 120.2(2)
C10 C11 C16 120.3(2)
O1 C19 C20 120.7(2)
O1 C19 Sn1 118.21(18)
C20 C19 Sn1 120.89(18)
C22 C21 C20 119.7(3)
C22 C21 H21 120.3
C20 C21 H21 119.9
C23 C24 C25 119.6(3)
C23 C24 H24 120.3
C25 C24 H24 120.1
N1 C8 H8A 109.4
N1 C8 H8B 109.5
H8A C8 H8B 109.5
N1 C8 H8C 109.6
H8A C8 H8C 109.5
H8B C8 H8C 109.5
C14 C15 C10 121.0(2)
C14 C15 H15 119.4
C10 C15 H15 119.5
C24 C23 C22 120.6(3)
C24 C23 H23 119.8
C22 C23 H23 119.6
C4 C3 C2 120.4(3)
C4 C3 H3 119.8
C2 C3 H3 119.8
C14 C13 C12 119.4(3)
C14 C13 H13 120.3
C12 C13 H13 120.4
N1 C7 C2 110.53(19)
N1 C7 H7A 109.5
C2 C7 H7A 109.4
N1 C7 H7B 109.6
C2 C7 H7B 109.7
H7A C7 H7B 108.1
C11 C12 C13 121.4(3)
C11 C12 H12 119.3
C13 C12 H12 119.3
N1 C9 H9A 109.7
N1 C9 H9B 109.4
H9A C9 H9B 109.5
N1 C9 H9C 109.3
H9A C9 H9C 109.5
H9B C9 H9C 109.5
N2 C18 H18A 109.3
N2 C18 H18B 109.7
H18A C18 H18B 109.5
N2 C18 H18C 109.4
H18A C18 H18C 109.5
H18B C18 H18C 109.5

loop_
_geom_bond_atom_site_label_1
_geom_bond_atom_site_label_2
_geom_bond_distance
Sn1 C1 2.129(2)
Sn1 C10 2.140(2)
Sn1 C19 2.220(3)
Sn1 N1 2.447(2)
Sn1 Cl1 2.5084(7)
C10 C15 1.394(4)
C10 C11 1.404(3)
O1 C19 1.218(3)
N1 C9 1.466(3)
N1 C8 1.479(3)
N1 C7 1.481(3)
C4 C5 1.377(4)
C4 C3 1.385(4)
C4 H4 0.9300
C1 C6 1.386(4)
C1 C2 1.389(3)
C25 C20 1.386(4)
C25 C24 1.386(4)
C25 H25 0.9300
C22 C21 1.377(4)
C22 C23 1.382(4)
C22 H22 0.9301
C14 C13 1.376(4)
C14 C15 1.387(4)
C14 H14 0.9300
N2 C18 1.451(4)
N2 C16 1.456(3)
N2 C17 1.464(4)
C6 C5 1.392(4)
C6 H6 0.9300
C20 C21 1.395(4)
C20 C19 1.486(3)
C17 H17A 0.9600
C17 H17B 0.9601
C17 H17C 0.9600
C16 C11 1.498(4)
C16 H16A 0.9700
C16 H16B 0.9700
C5 H5 0.9299
C2 C3 1.385(4)
C2 C7 1.506(4)
C11 C12 1.385(4)
C21 H21 0.9300
C24 C23 1.379(4)
C24 H24 0.9300
C8 H8A 0.9600
C8 H8B 0.9599
C8 H8C 0.9600
C15 H15 0.9300
C23 H23 0.9300
C3 H3 0.9298
C13 C12 1.386(4)
C13 H13 0.9300
C7 H7A 0.9700
C7 H7B 0.9700
C12 H12 0.9300
C9 H9A 0.9601
C9 H9B 0.9600
C9 H9C 0.9599
C18 H18A 0.9601
C18 H18B 0.9601
C18 H18C 0.9600
